data_1543543
loop_
_publ_author_name
'Thayanithi, V.'
'Kumar, P. Praveen'
'Gunasekaran, B.'

_publ_section_title
;
 Bis(creatininium) 3-nitrophthalate monohydrate
;
_journal_issue 6
_journal_name_full IUCrData
_journal_page_first x160989
_journal_paper_doi 10.1107/S2414314616009895
_journal_volume 1
_journal_year 2016
_chemical_formula_iupac '2C4 H8 N3 O +, C8 H3 N O6 2-, H2 O'
_chemical_formula_moiety '2(C4 H8 N3 O +), C8 H3 N O6 2-, H2 O'
_chemical_formula_sum 'C16 H21 N7 O9'
_chemical_formula_weight 455.40
_chemical_name_systematic
;
Bis(2-amino-1-methyl-4-oxo-1<i>H</i>-imidazol-3-ium)
3-nitrobenzene-1,2-dioate monohydrate
;
_space_group_IT_number 14
_symmetry_cell_setting monoclinic
_symmetry_space_group_name_Hall '-P 2ybc'
_symmetry_space_group_name_H-M 'P 1 21/c 1'
_atom_sites_solution_hydrogens geom
_atom_sites_solution_primary direct
_atom_sites_solution_secondary difmap
_cell_angle_alpha 90.00
_cell_angle_beta 93.7750(10)
_cell_angle_gamma 90.00
_cell_formula_units_Z 4
_cell_length_a 7.6682(3)
_cell_length_b 16.5504(6)
_cell_length_c 16.2358(7)
_cell_measurement_reflns_used 3032
_cell_measurement_temperature 295(2)
_cell_measurement_theta_max 25.0
_cell_measurement_theta_min 2.46
_cell_volume 2056.04(14)
_computing_cell_refinement
;
SAINT (Bruker, 2008)
;
_computing_data_collection
;
APEX2 (Bruker, 2008)
;
_computing_data_reduction
;
SAINT (Bruker, 2008)
;
_computing_molecular_graphics
;
PLATON (Spek, 2009)
;
_computing_publication_material
;
SHELXL97 (Sheldrick, 2008)
;
_computing_structure_refinement
;
SHELXL97 (Sheldrick, 2008)
;
_computing_structure_solution
;
SHELXS97 (Sheldrick, 2008)
;
_diffrn_ambient_temperature 295(2)
_diffrn_detector_area_resol_mean 0
_diffrn_measured_fraction_theta_full 0.999
_diffrn_measured_fraction_theta_max 0.999
_diffrn_measurement_device_type 'Bruker APEXII CCD'
_diffrn_measurement_method '\w and \f'
_diffrn_radiation_monochromator graphite
_diffrn_radiation_source 'fine-focus sealed tube'
_diffrn_radiation_type MoK\a
_diffrn_radiation_wavelength 0.71073
_diffrn_reflns_av_R_equivalents 0.0230
_diffrn_reflns_av_sigmaI/netI 0.0123
_diffrn_reflns_limit_h_max 9
_diffrn_reflns_limit_h_min -9
_diffrn_reflns_limit_k_max 19
_diffrn_reflns_limit_k_min -19
_diffrn_reflns_limit_l_max 19
_diffrn_reflns_limit_l_min -19
_diffrn_reflns_number 30566
_diffrn_reflns_theta_full 25.00
_diffrn_reflns_theta_max 25.00
_diffrn_reflns_theta_min 2.46
_diffrn_standards_interval_count 0
_diffrn_standards_interval_time 0
_exptl_absorpt_coefficient_mu 0.122
_exptl_absorpt_correction_T_max 0.9750
_exptl_absorpt_correction_T_min 0.9640
_exptl_absorpt_correction_type multi-scan
_exptl_absorpt_process_details
;
(SADABS; Sheldrick, 1996)
;
_exptl_crystal_colour colourless
_exptl_crystal_density_diffrn 1.471
_exptl_crystal_density_method 'not measured'
_exptl_crystal_description block
_exptl_crystal_F_000 952
_exptl_crystal_size_max 0.30
_exptl_crystal_size_mid 0.25
_exptl_crystal_size_min 0.20
_refine_diff_density_max 0.227
_refine_diff_density_min -0.190
_refine_ls_extinction_method none
_refine_ls_goodness_of_fit_ref 1.038
_refine_ls_hydrogen_treatment mixed
_refine_ls_matrix_type full
_refine_ls_number_parameters 299
_refine_ls_number_reflns 3620
_refine_ls_number_restraints 3
_refine_ls_restrained_S_all 1.038
_refine_ls_R_factor_all 0.0390
_refine_ls_R_factor_gt 0.0339
_refine_ls_shift/su_max 0.000
_refine_ls_shift/su_mean 0.000
_refine_ls_structure_factor_coef Fsqd
_refine_ls_weighting_details 'calc w=1/[\s^2^(Fo^2^)+(0.0511P)^2^+0.6212P] where P=(Fo^2^+2Fc^2^)/3'
_refine_ls_weighting_scheme calc
_refine_ls_wR_factor_gt 0.0915
_refine_ls_wR_factor_ref 0.0971
_reflns_number_gt 3202
_reflns_number_total 3620
_reflns_threshold_expression >2sigma(I)
_cod_data_source_file sj4041sup1.cif
_cod_data_source_block I
_cod_original_sg_symbol_Hall '-P 2ybc  '
_cod_original_sg_symbol_H-M 'P 21/c'
_cod_database_code 1543543

loop_
_symmetry_equiv_pos_as_xyz
'x, y, z'
'-x, y+1/2, -z+1/2'
'-x, -y, -z'
'x, -y-1/2, z-1/2'

loop_
_atom_site_type_symbol
_atom_site_label
_atom_site_fract_x
_atom_site_fract_y
_atom_site_fract_z
_atom_site_U_iso_or_equiv
_atom_site_adp_type
_atom_site_calc_flag
_atom_site_refinement_flags
_atom_site_occupancy
_atom_site_symmetry_multiplicity
O O4 0.31739(13) 0.24338(6) 0.37689(7) 0.0426(3) Uani d . 1 1
O O2 -0.20496(15) 0.39851(6) 0.44152(7) 0.0468(3) Uani d . 1 1
O O1 -0.05094(16) 0.36012(6) 0.33692(7) 0.0500(3) Uani d . 1 1
O O7 -0.12906(18) -0.00022(8) 0.32383(8) 0.0623(4) Uani d . 1 1
O O3 0.26695(14) 0.34371(6) 0.46389(7) 0.0455(3) Uani d . 1 1
O O8 0.37908(18) -0.23485(8) 0.30455(8) 0.0650(4) Uani d . 1 1
N N4 0.04747(17) 0.14441(7) 0.19650(8) 0.0411(3) Uani d . 1 1
N N5 0.50199(16) -0.15212(7) 0.21091(8) 0.0382(3) Uani d . 1 1
H H5 0.5431 -0.1882 0.1794 0.046 Uiso calc R 1 1
C C1 -0.09432(17) 0.26573(8) 0.44182(8) 0.0292(3) Uani d . 1 1
C C5 0.08351(17) 0.15554(8) 0.48841(8) 0.0306(3) Uani d . 1 1
O O6 0.36494(17) 0.16305(9) 0.54522(9) 0.0698(4) Uani d . 1 1
N N1 0.25658(17) 0.12099(8) 0.50719(9) 0.0455(3) Uani d . 1 1
N N7 0.43615(16) -0.03075(8) 0.25712(7) 0.0392(3) Uani d . 1 1
N N2 0.15811(18) 0.06240(8) 0.09368(8) 0.0446(3) Uani d . 1 1
H H2A 0.1982 0.1028 0.0675 0.054 Uiso calc R 1 1
H H2B 0.1711 0.0141 0.0755 0.054 Uiso calc R 1 1
C C6 0.07245(17) 0.23258(7) 0.45540(7) 0.0275(3) Uani d . 1 1
N N6 0.59974(16) -0.04045(7) 0.13985(8) 0.0406(3) Uani d . 1 1
H H6A 0.6065 0.0111 0.1343 0.049 Uiso calc R 1 1
H H6B 0.6479 -0.0718 0.1057 0.049 Uiso calc R 1 1
N N3 0.01716(15) 0.01224(7) 0.20550(7) 0.0367(3) Uani d . 1 1
H H3A 0.0275 -0.0380 0.1932 0.044 Uiso calc R 1 1
O O5 0.28472(18) 0.05264(8) 0.48399(11) 0.0811(5) Uani d . 1 1
C C2 -0.24056(18) 0.22093(9) 0.45977(9) 0.0357(3) Uani d . 1 1
H H2 -0.3512 0.2436 0.4513 0.043 Uiso calc R 1 1
C C14 0.07773(18) 0.07435(8) 0.16086(8) 0.0341(3) Uani d . 1 1
C C4 -0.05969(19) 0.11000(8) 0.50609(9) 0.0364(3) Uani d . 1 1
H H4 -0.0464 0.0584 0.5282 0.044 Uiso calc R 1 1
C C8 0.23328(17) 0.27727(8) 0.43044(8) 0.0314(3) Uani d . 1 1
C C3 -0.22333(19) 0.14322(9) 0.49004(9) 0.0387(3) Uani d . 1 1
H H3 -0.3224 0.1132 0.4997 0.046 Uiso calc R 1 1
C C7 -0.11757(18) 0.34859(8) 0.40421(9) 0.0338(3) Uani d . 1 1
C C9 0.3674(2) -0.08763(10) 0.31486(9) 0.0468(4) Uani d . 1 1
H H9A 0.2420 -0.0815 0.3172 0.056 Uiso calc R 1 1
H H9B 0.4229 -0.0807 0.3698 0.056 Uiso calc R 1 1
C C11 0.51691(17) -0.07093(8) 0.19967(8) 0.0333(3) Uani d . 1 1
C C10 0.4126(2) -0.16844(10) 0.27923(10) 0.0445(4) Uani d . 1 1
C C13 -0.0626(2) 0.04049(10) 0.27279(9) 0.0423(4) Uani d . 1 1
C C15 0.4564(2) 0.05471(10) 0.27549(11) 0.0492(4) Uani d . 1 1
H H15A 0.5508 0.0621 0.3166 0.074 Uiso calc R 1 1
H H15B 0.3502 0.0752 0.2958 0.074 Uiso calc R 1 1
H H15C 0.4814 0.0833 0.2262 0.074 Uiso calc R 1 1
C C12 -0.0482(2) 0.13135(10) 0.26946(10) 0.0480(4) Uani d . 1 1
H H12A -0.1627 0.1564 0.2638 0.058 Uiso calc R 1 1
H H12B 0.0155 0.1524 0.3185 0.058 Uiso calc R 1 1
C C16 0.0946(3) 0.22366(10) 0.16828(11) 0.0602(5) Uani d . 1 1
H H16A 0.1949 0.2195 0.1361 0.090 Uiso calc R 1 1
H H16B 0.1217 0.2580 0.2150 0.090 Uiso calc R 1 1
H H16C -0.0013 0.2462 0.1349 0.090 Uiso calc R 1 1
O O9W -0.3299(2) 0.38052(7) 0.59774(8) 0.0656(4) Uani d D 1 1
H H9WA -0.302(3) 0.3802(13) 0.5476(7) 0.090(8) Uiso d D 1 1
H H9WB -0.358(3) 0.3319(8) 0.6078(13) 0.100(9) Uiso d D 1 1

loop_
_atom_site_aniso_label
_atom_site_aniso_U_11
_atom_site_aniso_U_22
_atom_site_aniso_U_33
_atom_site_aniso_U_12
_atom_site_aniso_U_13
_atom_site_aniso_U_23
O4 0.0439(6) 0.0355(5) 0.0506(6) -0.0020(4) 0.0200(5) -0.0028(5)
O2 0.0563(7) 0.0333(6) 0.0528(6) 0.0121(5) 0.0187(5) 0.0086(5)
O1 0.0735(8) 0.0375(6) 0.0411(6) 0.0100(5) 0.0192(5) 0.0112(5)
O7 0.0802(9) 0.0622(8) 0.0472(7) 0.0035(7) 0.0254(6) 0.0062(6)
O3 0.0558(7) 0.0379(6) 0.0445(6) -0.0188(5) 0.0165(5) -0.0095(5)
O8 0.0799(9) 0.0548(8) 0.0619(8) -0.0041(6) 0.0164(7) 0.0222(6)
N4 0.0553(8) 0.0328(6) 0.0353(7) 0.0030(5) 0.0038(6) -0.0046(5)
N5 0.0414(7) 0.0341(7) 0.0400(7) 0.0036(5) 0.0093(5) 0.0023(5)
C1 0.0342(7) 0.0271(7) 0.0267(6) 0.0014(5) 0.0042(5) 0.0002(5)
C5 0.0335(7) 0.0272(7) 0.0317(7) 0.0031(5) 0.0064(5) 0.0003(5)
O6 0.0455(7) 0.0771(9) 0.0840(10) 0.0088(7) -0.0164(7) 0.0045(8)
N1 0.0419(7) 0.0367(7) 0.0590(8) 0.0083(6) 0.0114(6) 0.0131(6)
N7 0.0424(7) 0.0408(7) 0.0352(6) 0.0059(5) 0.0086(5) -0.0018(5)
N2 0.0640(9) 0.0340(7) 0.0374(7) -0.0006(6) 0.0153(6) -0.0025(5)
C6 0.0337(7) 0.0244(6) 0.0247(6) -0.0016(5) 0.0049(5) -0.0023(5)
N6 0.0464(7) 0.0322(6) 0.0452(7) -0.0007(5) 0.0177(6) -0.0027(5)
N3 0.0438(7) 0.0333(6) 0.0334(6) 0.0011(5) 0.0052(5) -0.0034(5)
O5 0.0613(8) 0.0378(7) 0.1471(15) 0.0172(6) 0.0299(9) 0.0047(8)
C2 0.0308(7) 0.0379(8) 0.0388(8) 0.0019(6) 0.0050(6) 0.0017(6)
C14 0.0377(7) 0.0343(7) 0.0298(7) 0.0011(6) -0.0026(6) -0.0021(6)
C4 0.0458(8) 0.0231(6) 0.0418(8) -0.0001(6) 0.0133(6) 0.0031(6)
C8 0.0330(7) 0.0298(7) 0.0317(7) -0.0012(5) 0.0037(5) 0.0018(5)
C3 0.0374(8) 0.0354(8) 0.0445(8) -0.0078(6) 0.0130(6) 0.0005(6)
C7 0.0357(7) 0.0311(7) 0.0344(7) 0.0015(6) 0.0023(6) 0.0048(6)
C9 0.0486(9) 0.0593(10) 0.0334(8) 0.0110(8) 0.0093(7) 0.0081(7)
C11 0.0293(7) 0.0360(7) 0.0347(7) 0.0029(5) 0.0020(5) -0.0006(6)
C10 0.0438(9) 0.0494(9) 0.0404(8) 0.0025(7) 0.0039(7) 0.0123(7)
C13 0.0460(8) 0.0488(9) 0.0322(8) 0.0065(7) 0.0036(6) -0.0006(7)
C15 0.0487(9) 0.0476(9) 0.0517(9) 0.0067(7) 0.0064(7) -0.0135(8)
C12 0.0629(10) 0.0468(9) 0.0350(8) 0.0098(8) 0.0073(7) -0.0077(7)
C16 0.0952(15) 0.0345(9) 0.0512(10) -0.0020(9) 0.0069(9) -0.0022(7)
O9W 0.1076(11) 0.0374(7) 0.0546(8) 0.0013(7) 0.0266(8) -0.0016(6)

loop_
_atom_type_symbol
_atom_type_description
_atom_type_scat_dispersion_real
_atom_type_scat_dispersion_imag
_atom_type_scat_source
C C 0.0033 0.0016 'International Tables Vol C Tables 4.2.6.8 and 6.1.1.4'
H H 0.0000 0.0000 'International Tables Vol C Tables 4.2.6.8 and 6.1.1.4'
N N 0.0061 0.0033 'International Tables Vol C Tables 4.2.6.8 and 6.1.1.4'
O O 0.0106 0.0060 'International Tables Vol C Tables 4.2.6.8 and 6.1.1.4'

loop_
_geom_angle_atom_site_label_1
_geom_angle_atom_site_label_2
_geom_angle_atom_site_label_3
_geom_angle
C14 N4 C16 127.06(14)
C14 N4 C12 109.84(12)
C16 N4 C12 123.07(13)
C11 N5 C10 110.75(12)
C11 N5 H5 124.6
C10 N5 H5 124.6
C2 C1 C6 120.02(12)
C2 C1 C7 119.63(12)
C6 C1 C7 120.29(11)
C4 C5 C6 123.75(12)
C4 C5 N1 117.95(12)
C6 C5 N1 118.29(12)
O5 N1 O6 123.96(15)
O5 N1 C5 118.51(14)
O6 N1 C5 117.52(13)
C11 N7 C15 125.62(13)
C11 N7 C9 109.51(12)
C15 N7 C9 122.51(13)
C14 N2 H2A 120.0
C14 N2 H2B 120.0
H2A N2 H2B 120.0
C5 C6 C1 117.10(12)
C5 C6 C8 121.54(12)
C1 C6 C8 121.27(11)
C11 N6 H6A 120.0
C11 N6 H6B 120.0
H6A N6 H6B 120.0
C14 N3 C13 110.74(12)
C14 N3 H3A 124.6
C13 N3 H3A 124.6
C3 C2 C1 120.78(13)
C3 C2 H2 119.6
C1 C2 H2 119.6
N2 C14 N4 127.26(14)
N2 C14 N3 121.98(13)
N4 C14 N3 110.74(12)
C5 C4 C3 118.06(12)
C5 C4 H4 121.0
C3 C4 H4 121.0
O3 C8 O4 126.73(13)
O3 C8 C6 117.58(12)
O4 C8 C6 115.68(12)
C4 C3 C2 120.23(13)
C4 C3 H3 119.9
C2 C3 H3 119.9
O2 C7 O1 125.96(13)
O2 C7 C1 117.35(12)
O1 C7 C1 116.65(12)
N7 C9 C10 103.02(12)
N7 C9 H9A 111.2
C10 C9 H9A 111.2
N7 C9 H9B 111.2
C10 C9 H9B 111.2
H9A C9 H9B 109.1
N6 C11 N7 127.13(13)
N6 C11 N5 122.26(13)
N7 C11 N5 110.61(12)
O8 C10 N5 125.80(16)
O8 C10 C9 128.18(15)
N5 C10 C9 106.03(13)
O7 C13 N3 126.04(15)
O7 C13 C12 128.05(14)
N3 C13 C12 105.90(13)
N7 C15 H15A 109.5
N7 C15 H15B 109.5
H15A C15 H15B 109.5
N7 C15 H15C 109.5
H15A C15 H15C 109.5
H15B C15 H15C 109.5
N4 C12 C13 102.71(12)
N4 C12 H12A 111.2
C13 C12 H12A 111.2
N4 C12 H12B 111.2
C13 C12 H12B 111.2
H12A C12 H12B 109.1
N4 C16 H16A 109.5
N4 C16 H16B 109.5
H16A C16 H16B 109.5
N4 C16 H16C 109.5
H16A C16 H16C 109.5
H16B C16 H16C 109.5
H9WA O9W H9WB 105.1(14)

loop_
_geom_bond_atom_site_label_1
_geom_bond_atom_site_label_2
_geom_bond_distance
O4 C8 1.2491(16)
O2 C7 1.2458(17)
O1 C7 1.2508(17)
O7 C13 1.2065(19)
O3 C8 1.2459(17)
O8 C10 1.2072(19)
N4 C14 1.3232(18)
N4 C16 1.443(2)
N4 C12 1.450(2)
N5 C11 1.3617(18)
N5 C10 1.369(2)
N5 H5 0.8600
C1 C2 1.3911(19)
C1 C6 1.3957(18)
C1 C7 1.5070(18)
C5 C4 1.3775(19)
C5 C6 1.3836(18)
C5 N1 1.4587(18)
O6 N1 1.2200(19)
N1 O5 1.2161(18)
N7 C11 1.3311(18)
N7 C15 1.452(2)
N7 C9 1.452(2)
N2 C14 1.3028(19)
N2 H2A 0.8600
N2 H2B 0.8600
C6 C8 1.5159(18)
N6 C11 1.2970(18)
N6 H6A 0.8600
N6 H6B 0.8600
N3 C14 1.3573(19)
N3 C13 1.3690(19)
N3 H3A 0.8600
C2 C3 1.380(2)
C2 H2 0.9300
C4 C3 1.379(2)
C4 H4 0.9300
C3 H3 0.9300
C9 C10 1.507(2)
C9 H9A 0.9700
C9 H9B 0.9700
C13 C12 1.509(2)
C15 H15A 0.9600
C15 H15B 0.9600
C15 H15C 0.9600
C12 H12A 0.9700
C12 H12B 0.9700
C16 H16A 0.9600
C16 H16B 0.9600
C16 H16C 0.9600
O9W H9WA 0.855(9)
O9W H9WB 0.852(9)

loop_
_geom_hbond_atom_site_label_D
_geom_hbond_atom_site_label_H
_geom_hbond_atom_site_label_A
_geom_hbond_site_symmetry_A
_geom_hbond_distance_DH
_geom_hbond_distance_HA
_geom_hbond_distance_DA
_geom_hbond_angle_DHA
O9W H9WA O2 . 0.855(13) 1.944(15) 2.7856(18) 167.6(19)
O9W H9WB O8 3_556 0.852(14) 2.159(17) 2.9241(18) 149.3(19)
N2 H2A O3 4_565 0.86 2.00 2.7899(17) 152
N2 H2B O2 2_545 0.86 1.95 2.8000(17) 168
N3 H3A O1 2_545 0.86 1.77 2.6275(15) 177
N5 H5 O4 2_645 0.86 1.84 2.6836(16) 166
N6 H6A O9W 4_665 0.86 1.96 2.7952(17) 163
N6 H6B O3 2_645 0.86 1.94 2.7900(16) 171
C4 H4 O5 3_556 0.93 2.59 3.2071(19) 124
C9 H9B O6 3_656 0.97 2.47 3.212(2) 133

loop_
_geom_torsion_atom_site_label_1
_geom_torsion_atom_site_label_2
_geom_torsion_atom_site_label_3
_geom_torsion_atom_site_label_4
_geom_torsion
C4 C5 N1 O5 49.1(2)
C6 C5 N1 O5 -132.09(15)
C4 C5 N1 O6 -131.17(15)
C6 C5 N1 O6 47.61(19)
C4 C5 C6 C1 1.80(19)
N1 C5 C6 C1 -176.91(12)
C4 C5 C6 C8 -174.78(13)
N1 C5 C6 C8 6.51(19)
C2 C1 C6 C5 -1.31(19)
C7 C1 C6 C5 -178.58(12)
C2 C1 C6 C8 175.28(12)
C7 C1 C6 C8 -2.00(18)
C6 C1 C2 C3 -0.8(2)
C7 C1 C2 C3 176.46(13)
C16 N4 C14 N2 1.0(3)
C12 N4 C14 N2 179.12(15)
C16 N4 C14 N3 179.08(16)
C12 N4 C14 N3 -2.76(17)
C13 N3 C14 N2 -179.73(14)
C13 N3 C14 N4 2.03(16)
C6 C5 C4 C3 -0.1(2)
N1 C5 C4 C3 178.63(13)
C5 C6 C8 O3 -121.68(14)
C1 C6 C8 O3 61.89(17)
C5 C6 C8 O4 59.29(17)
C1 C6 C8 O4 -117.14(14)
C5 C4 C3 C2 -2.1(2)
C1 C2 C3 C4 2.6(2)
C2 C1 C7 O2 55.03(18)
C6 C1 C7 O2 -127.68(14)
C2 C1 C7 O1 -123.06(15)
C6 C1 C7 O1 54.23(18)
C11 N7 C9 C10 -2.97(16)
C15 N7 C9 C10 -166.41(14)
C15 N7 C11 N6 -14.4(2)
C9 N7 C11 N6 -177.21(14)
C15 N7 C11 N5 165.78(14)
C9 N7 C11 N5 2.98(16)
C10 N5 C11 N6 178.51(13)
C10 N5 C11 N7 -1.67(17)
C11 N5 C10 O8 179.93(16)
C11 N5 C10 C9 -0.30(17)
N7 C9 C10 O8 -178.31(17)
N7 C9 C10 N5 1.93(16)
C14 N3 C13 O7 179.98(16)
C14 N3 C13 C12 -0.45(16)
C14 N4 C12 C13 2.32(17)
C16 N4 C12 C13 -179.43(15)
O7 C13 C12 N4 178.47(16)
N3 C13 C12 N4 -1.08(16)
